data_4133695
loop_
_publ_author_name
'Arnold, Amela'
'Sherbow, Tobias J.'
'Sayler, Richard I.'
'Britt, R. David'
'Thompson, Emily J.'
'Mu\~noz, M Teresa'
'Fettinger, James C.'
'Berben, Louise A.'

_publ_section_title
;
 Organic Electron Delocalization Modulated by Ligand Charge States in
 [L<sub>2</sub>M]<sup> <i>n-</i> </sup> Complexes of Group 13 Ions.
;
_journal_issue 40
_journal_name_full 'Journal of the American Chemical Society'
_journal_page_first 15792
_journal_page_last 15803
_journal_paper_doi 10.1021/jacs.9b05602
_journal_volume 141
_journal_year 2019
_chemical_formula_moiety '2(C6 H12 F6 Na0.50 O2 P), 2(C66 H54 In N6 O4), F6 P [+ solvent]'
_chemical_formula_sum 'C72 H66 F9 In N6 Na0.5 O6 P1.5'
_chemical_formula_weight 1455.07
_space_group_crystal_system monoclinic
_space_group_IT_number 12
_space_group_name_Hall '-I 2y'
_space_group_name_H-M_alt 'I 1 2/m 1'
_atom_sites_solution_hydrogens geom
_audit_creation_method SHELXL-2017/1
_cell_angle_alpha 90
_cell_angle_beta 96.0838(12)
_cell_angle_gamma 90
_cell_formula_units_Z 4
_cell_length_a 13.7314(2)
_cell_length_b 32.7897(6)
_cell_length_c 16.3067(3)
_cell_measurement_reflns_used 8325
_cell_measurement_temperature 90(2)
_cell_measurement_theta_max 68.67
_cell_measurement_theta_min 2.70
_cell_volume 7300.7(2)
_computing_cell_refinement 'SAINT (8.37a) (Bruker, 2016)'
_computing_data_collection 'Apex2 (2014.9-1) (Bruker, 2014)'
_computing_data_reduction 'SAINT (8.37a) (Bruker, 2016)'
_computing_molecular_graphics 'Bruker SHELXTL'
_computing_publication_material 'Bruker SHELXTL'
_computing_structure_refinement 'SHELXL-2017/1 (Sheldrick, 2017)'
_computing_structure_solution 'SHELXT (Sheldrick, 2014)'
_diffrn_ambient_temperature 90(2)
_diffrn_measured_fraction_theta_full 0.885
_diffrn_measured_fraction_theta_max 0.883
_diffrn_measurement_device_type 'Bruker APEX-II CCD'
_diffrn_measurement_method '\f and \w scans'
_diffrn_radiation_type CuK\a
_diffrn_radiation_wavelength 1.54178
_diffrn_reflns_av_R_equivalents 0.0320
_diffrn_reflns_av_unetI/netI 0.0459
_diffrn_reflns_Laue_measured_fraction_full 0.885
_diffrn_reflns_Laue_measured_fraction_max 0.883
_diffrn_reflns_limit_h_max 16
_diffrn_reflns_limit_h_min -16
_diffrn_reflns_limit_k_max 34
_diffrn_reflns_limit_k_min -39
_diffrn_reflns_limit_l_max 19
_diffrn_reflns_limit_l_min -19
_diffrn_reflns_number 12257
_diffrn_reflns_point_group_measured_fraction_full 0.885
_diffrn_reflns_point_group_measured_fraction_max 0.883
_diffrn_reflns_theta_full 67.679
_diffrn_reflns_theta_max 68.816
_diffrn_reflns_theta_min 2.695
_exptl_absorpt_coefficient_mu 3.575
_exptl_absorpt_correction_T_max 0.5850
_exptl_absorpt_correction_T_min 0.4485
_exptl_absorpt_correction_type multi-scan
_exptl_absorpt_process_details 'SADABS 2016/2 (Sheldrick, 2016)'
_exptl_crystal_colour Red
_exptl_crystal_density_diffrn 1.324
_exptl_crystal_description Long
_exptl_crystal_F_000 2984
_exptl_crystal_size_max 0.220
_exptl_crystal_size_mid 0.119
_exptl_crystal_size_min 0.115
_refine_diff_density_max 1.115
_refine_diff_density_min -0.518
_refine_diff_density_rms 0.107
_refine_ls_extinction_method none
_refine_ls_goodness_of_fit_ref 1.091
_refine_ls_hydrogen_treatment constr
_refine_ls_matrix_type full
_refine_ls_number_parameters 509
_refine_ls_number_reflns 6093
_refine_ls_number_restraints 30
_refine_ls_restrained_S_all 1.091
_refine_ls_R_factor_all 0.0856
_refine_ls_R_factor_gt 0.0732
_refine_ls_shift/su_max 0.000
_refine_ls_shift/su_mean 0.000
_refine_ls_structure_factor_coef Fsqd
_refine_ls_weighting_details 'w=1/[\s^2^(Fo^2^)+(0.1298P)^2^+18.2462P] where P=(Fo^2^+2Fc^2^)/3'
_refine_ls_weighting_scheme calc
_refine_ls_wR_factor_gt 0.2068
_refine_ls_wR_factor_ref 0.2192
_reflns_Friedel_coverage 0.000
_reflns_number_gt 5010
_reflns_number_total 6093
_reflns_threshold_expression 'I > 2\s(I)'
_cod_data_source_file ja9b05602_si_001.cif
_cod_data_source_block AMA70F1MI_SQ
_cod_depositor_comments
;
The following automatic conversions were performed:

data item '_exptl_absorpt_correction_type' value 'Multi-scan' was
changed to 'multi-scan' in accordance with the
/home/saulius/struct/COD-crude-data/automatic-downloads/DataCite-retrospective/ACS/depositions/lib/dictionaries/cif_core.dic
dictionary named 'cif_core.dic' version 2.4.2 last updated on
2011-04-26.

Automatic conversion script
Id: cif_fix_values 6909 2019-04-08 15:41:33Z antanas 
;
_cod_original_sg_symbol_H-M 'I 2/m'
_cod_original_formula_sum 'C72 H66 F9 In N6 Na0.50 O6 P1.50'
_cod_database_code 4133695
_shelx_shelxl_version_number 2017/1
_shelx_space_group_comment
; 
The symmetry employed for this shelxl refinement is uniquely defined 
by the following loop, which should always be used as a source of 
symmetry information in preference to the above space-group names. 
They are only intended as comments. 
;
_shelx_estimated_absorpt_t_min 0.507
_shelx_estimated_absorpt_t_max 0.684

loop_
_space_group_symop_operation_xyz
'x, y, z'
'-x, y, -z'
'x+1/2, y+1/2, z+1/2'
'-x+1/2, y+1/2, -z+1/2'
'-x, -y, -z'
'x, -y, z'
'-x+1/2, -y+1/2, -z+1/2'
'x+1/2, -y+1/2, z+1/2'

loop_
_atom_site_label
_atom_site_type_symbol
_atom_site_fract_x
_atom_site_fract_y
_atom_site_fract_z
_atom_site_U_iso_or_equiv
_atom_site_adp_type
_atom_site_occupancy
_atom_site_site_symmetry_order
_atom_site_calc_flag
_atom_site_refinement_flags_posn
_atom_site_refinement_flags_adp
_atom_site_refinement_flags_occupancy
_atom_site_disorder_assembly
_atom_site_disorder_group
In1 In 0.500000 0.78247(2) 0.500000 0.0513(2) Uani 1 2 d S T P . .
C1 C 0.3974(5) 0.8217(2) 0.6370(4) 0.0669(17) Uani 1 1 d D . . . .
N1 N 0.4744(4) 0.82806(17) 0.5956(3) 0.0572(12) Uani 1 1 d . . . . .
C2 C 0.3403(5) 0.7854(2) 0.6162(4) 0.0665(17) Uani 1 1 d . . . . .
N2 N 0.3700(3) 0.76237(17) 0.5543(3) 0.0549(11) Uani 1 1 d . . . . .
C3 C 0.2598(6) 0.7723(3) 0.6562(6) 0.098(3) Uani 1 1 d . . . . .
H3 H 0.239903 0.787405 0.701255 0.117 Uiso 1 1 calc R U . . .
N3 N 0.4188(4) 0.73136(16) 0.4176(3) 0.0543(11) Uani 1 1 d . . . . .
C4 C 0.2102(6) 0.7375(3) 0.6292(6) 0.099(3) Uani 1 1 d . . . . .
H4 H 0.156686 0.728183 0.656529 0.119 Uiso 1 1 calc R U . . .
C5 C 0.2384(5) 0.7160(2) 0.5621(5) 0.076(2) Uani 1 1 d . . . . .
H5 H 0.202475 0.692793 0.541291 0.091 Uiso 1 1 calc R U . . .
C6 C 0.3196(4) 0.7291(2) 0.5265(4) 0.0581(14) Uani 1 1 d . . . . .
C7 C 0.3510(4) 0.71181(19) 0.4502(4) 0.0532(13) Uani 1 1 d . . . . .
C8 C 0.5275(5) 0.8647(2) 0.6001(4) 0.0603(15) Uani 1 1 d . . . . .
O8 O 0.6624(3) 0.82294(14) 0.5834(3) 0.0623(11) Uani 1 1 d . . . . .
C9 C 0.6281(5) 0.8619(2) 0.5882(4) 0.0634(16) Uani 1 1 d . . . . .
C10 C 0.6848(5) 0.8969(3) 0.5857(5) 0.077(2) Uani 1 1 d . . . . .
H10 H 0.751980 0.894626 0.577282 0.093 Uiso 1 1 calc R U . . .
C11 C 0.6455(6) 0.9340(3) 0.5952(6) 0.092(3) Uani 1 1 d . . . . .
H11 H 0.685208 0.957669 0.594653 0.110 Uiso 1 1 calc R U . . .
C12 C 0.5473(7) 0.9375(3) 0.6057(7) 0.110(3) Uani 1 1 d . . . . .
H12 H 0.519995 0.963742 0.612213 0.132 Uiso 1 1 calc R U . . .
C13 C 0.4881(6) 0.9034(2) 0.6069(5) 0.082(2) Uani 1 1 d . . . . .
H13 H 0.420268 0.906493 0.612408 0.098 Uiso 1 1 calc R U . . .
C14 C 0.7651(5) 0.8176(3) 0.5735(6) 0.082(2) Uani 1 1 d . . . . .
H14A H 0.777361 0.826132 0.517932 0.123 Uiso 1 1 calc R U . . .
H14B H 0.782900 0.788816 0.581510 0.123 Uiso 1 1 calc R U . . .
H14C H 0.804713 0.834232 0.614403 0.123 Uiso 1 1 calc R U . . .
C15 C 0.379(2) 0.8421(7) 0.7167(12) 0.074(6) Uani 0.5 1 d DG U P A 1
C16 C 0.455(2) 0.8457(10) 0.7795(18) 0.090(6) Uani 0.5 1 d G U P A 1
H16 H 0.516365 0.833381 0.773882 0.108 Uiso 0.5 1 calc R U P A 1
C17 C 0.441(2) 0.8675(11) 0.8506(15) 0.106(10) Uani 0.5 1 d G . P A 1
H17 H 0.493249 0.869942 0.893525 0.127 Uiso 0.5 1 calc R U P A 1
C18 C 0.351(2) 0.8855(8) 0.8589(11) 0.150(12) Uani 0.5 1 d G U P A 1
H18 H 0.341743 0.900372 0.907464 0.180 Uiso 0.5 1 calc R U P A 1
C19 C 0.2749(19) 0.8819(7) 0.7961(13) 0.105(9) Uani 0.5 1 d G . P A 1
H19 H 0.213351 0.894242 0.801760 0.125 Uiso 0.5 1 calc R U P A 1
C20 C 0.289(2) 0.8602(7) 0.7250(10) 0.113(12) Uani 0.5 1 d G . P A 1
H20 H 0.236465 0.857681 0.682115 0.136 Uiso 0.5 1 calc R U P A 1
C15B C 0.372(2) 0.8521(7) 0.7009(12) 0.075(6) Uani 0.5 1 d DG U P A 2
C16B C 0.438(2) 0.8556(10) 0.7713(17) 0.090(6) Uani 0.5 1 d G U P A 2
H16B H 0.499324 0.842000 0.774178 0.108 Uiso 0.5 1 calc R U P A 2
C17B C 0.414(2) 0.8790(11) 0.8374(14) 0.118(12) Uani 0.5 1 d G . P A 2
H17B H 0.459462 0.881425 0.885482 0.142 Uiso 0.5 1 calc R U P A 2
C18B C 0.325(3) 0.8990(8) 0.8331(12) 0.150(12) Uani 0.5 1 d G U P A 2
H18B H 0.308384 0.914967 0.878328 0.179 Uiso 0.5 1 calc R U P A 2
C19B C 0.2585(19) 0.8955(7) 0.7628(14) 0.125(13) Uani 0.5 1 d G . P A 2
H19B H 0.197167 0.909085 0.759868 0.149 Uiso 0.5 1 calc R U P A 2
C20B C 0.282(2) 0.8720(7) 0.6967(10) 0.092(8) Uani 0.5 1 d G . P A 2
H20B H 0.237027 0.869661 0.648562 0.110 Uiso 0.5 1 calc R U P A 2
C21 C 0.2982(4) 0.6748(2) 0.4133(4) 0.0586(15) Uani 1 1 d . . . . .
C22 C 0.2939(5) 0.6393(2) 0.4577(5) 0.0687(17) Uani 1 1 d . . . . .
H22 H 0.323779 0.637973 0.512964 0.082 Uiso 1 1 calc R U . . .
C23 C 0.2459(6) 0.6056(3) 0.4217(7) 0.093(3) Uani 1 1 d . . . . .
H23 H 0.243483 0.581115 0.452541 0.112 Uiso 1 1 calc R U . . .
C24 C 0.2021(8) 0.6070(4) 0.3429(8) 0.108(3) Uani 1 1 d . . . . .
H24 H 0.169222 0.583764 0.318640 0.129 Uiso 1 1 calc R U . . .
C25 C 0.2061(7) 0.6413(5) 0.3005(7) 0.121(4) Uani 1 1 d . . . . .
H25 H 0.175377 0.642052 0.245505 0.145 Uiso 1 1 calc R U . . .
C26 C 0.2536(5) 0.6766(3) 0.3330(5) 0.084(2) Uani 1 1 d . . . . .
H26 H 0.255032 0.700826 0.301240 0.101 Uiso 1 1 calc R U . . .
C27 C 0.4489(5) 0.7204(2) 0.3401(4) 0.0611(15) Uani 1 1 d . . . . .
O27 O 0.5022(3) 0.65629(14) 0.3907(3) 0.0608(10) Uani 1 1 d . . . . .
C28 C 0.4907(4) 0.6829(2) 0.3258(4) 0.0602(15) Uani 1 1 d . . . . .
C29 C 0.5180(5) 0.6741(2) 0.2466(4) 0.0674(17) Uani 1 1 d . . . . .
H29 H 0.545559 0.648344 0.235899 0.081 Uiso 1 1 calc R U . . .
C30 C 0.5047(6) 0.7028(3) 0.1851(4) 0.080(2) Uani 1 1 d . . . . .
H30 H 0.523059 0.696593 0.131919 0.097 Uiso 1 1 calc R U . . .
C31 C 0.4642(6) 0.7412(3) 0.1996(4) 0.081(2) Uani 1 1 d . . . . .
H31 H 0.454916 0.760928 0.156812 0.097 Uiso 1 1 calc R U . . .
C32 C 0.4385(5) 0.7494(2) 0.2763(4) 0.0666(16) Uani 1 1 d . . . . .
H32 H 0.412883 0.775580 0.287029 0.080 Uiso 1 1 calc R U . . .
C33 C 0.5067(6) 0.6143(2) 0.3736(5) 0.082(2) Uani 1 1 d . . . . .
H33A H 0.449237 0.606368 0.336106 0.122 Uiso 1 1 calc R U . . .
H33B H 0.507590 0.598783 0.425048 0.122 Uiso 1 1 calc R U . . .
H33C H 0.566332 0.608422 0.347608 0.122 Uiso 1 1 calc R U . . .
P41 P 0.500000 0.61655(10) 0.000000 0.0767(7) Uani 1 2 d S T P . .
F41 F 0.500000 0.5688(3) 0.000000 0.118(3) Uani 1 2 d S T P B .
F42 F 0.500000 0.6647(3) 0.000000 0.133(3) Uani 1 2 d S T P B .
F43 F 0.4446(6) 0.6186(2) 0.0807(5) 0.100(2) Uani 0.72 1 d . U P B 1
F44 F 0.5995(6) 0.6208(3) 0.0556(5) 0.109(2) Uani 0.72 1 d . . P B 1
F43B F 0.3946(16) 0.6063(7) 0.0260(14) 0.111(4) Uani 0.28 1 d . U P B 2
F44B F 0.548(2) 0.6078(8) 0.0969(12) 0.126(8) Uani 0.28 1 d . . P B 2
P51 P 0.3608(5) 0.500000 0.5657(5) 0.0863(16) Uani 0.5 2 d S T P . .
F51 F 0.4063(18) 0.5362(8) 0.5163(15) 0.097(7) Uiso 0.25 1 d . . P C 1
F52 F 0.3148(15) 0.4622(6) 0.5939(14) 0.088(5) Uiso 0.25 1 d . . P C 1
F53 F 0.4650(16) 0.4851(6) 0.6001(14) 0.108(7) Uiso 0.25 1 d . . P C 1
F54 F 0.254(2) 0.5117(11) 0.5320(19) 0.169(13) Uiso 0.25 1 d . . P C 1
F55 F 0.3421(17) 0.5289(7) 0.6324(16) 0.101(6) Uiso 0.25 1 d . . P C 1
F56 F 0.371(3) 0.4754(10) 0.507(2) 0.143(12) Uiso 0.25 1 d . . P C 1
C61 C 0.5804(12) 0.4662(4) 0.8129(8) 0.066(3) Uani 0.5 1 d . . P . .
H61A H 0.610349 0.443141 0.845621 0.080 Uiso 0.5 1 calc R U P . .
H61B H 0.515402 0.457344 0.786975 0.080 Uiso 0.5 1 calc R U P . .
O61 O 0.5687(12) 0.500000 0.8660(6) 0.148(5) Uani 1 2 d S T P D .
C62 C 0.6390(13) 0.4764(4) 0.7521(9) 0.075(4) Uani 0.5 1 d . . P . .
H62A H 0.611441 0.465641 0.697815 0.091 Uiso 0.5 1 calc R U P . .
H62B H 0.706182 0.465642 0.765210 0.091 Uiso 0.5 1 calc R U P . .
Na71 Na 0.500000 0.500000 1.000000 0.110(2) Uani 1 4 d S T P . .
O71 O 0.6486(11) 0.5050(9) 1.0752(9) 0.154(6) Uiso 0.5 1 d D . P D -1
C71 C 0.7215(14) 0.4773(6) 1.0592(14) 0.108(6) Uiso 0.5 1 d D . P D -1
H71A H 0.729065 0.476526 0.999465 0.130 Uiso 0.5 1 calc R U P D -1
H71B H 0.705178 0.449538 1.077319 0.130 Uiso 0.5 1 calc R U P D -1
C72 C 0.8114(16) 0.4921(10) 1.1061(15) 0.147(10) Uiso 0.5 1 d D . P D -1
H72A H 0.852769 0.506042 1.068666 0.176 Uiso 0.5 1 calc R U P D -1
H72B H 0.848886 0.468718 1.131797 0.176 Uiso 0.5 1 calc R U P D -1
C73 C 0.7861(19) 0.5213(7) 1.1724(16) 0.139(9) Uiso 0.5 1 d D . P D -1
H73A H 0.768024 0.507522 1.222609 0.167 Uiso 0.5 1 calc R U P D -1
H73B H 0.837314 0.542160 1.186854 0.167 Uiso 0.5 1 calc R U P D -1
C74 C 0.702(2) 0.5370(8) 1.1193(19) 0.152(10) Uiso 0.5 1 d D . P D -1
H74A H 0.657649 0.551616 1.153515 0.182 Uiso 0.5 1 calc R U P D -1
H74B H 0.724631 0.556672 1.079542 0.182 Uiso 0.5 1 calc R U P D -1

loop_
_atom_site_aniso_label
_atom_site_aniso_U_11
_atom_site_aniso_U_22
_atom_site_aniso_U_33
_atom_site_aniso_U_23
_atom_site_aniso_U_13
_atom_site_aniso_U_12
In1 0.0409(3) 0.0722(4) 0.0427(3) 0.000 0.0133(2) 0.000
C1 0.055(3) 0.090(5) 0.058(4) -0.015(3) 0.018(3) -0.005(3)
N1 0.050(3) 0.076(3) 0.046(3) -0.005(2) 0.009(2) -0.004(2)
C2 0.055(3) 0.085(5) 0.064(4) -0.017(3) 0.027(3) -0.011(3)
N2 0.045(2) 0.074(3) 0.047(3) -0.009(2) 0.013(2) 0.000(2)
C3 0.080(5) 0.119(7) 0.104(6) -0.044(5) 0.056(5) -0.029(5)
N3 0.051(3) 0.073(3) 0.040(2) -0.001(2) 0.011(2) 0.004(2)
C4 0.084(5) 0.106(6) 0.118(7) -0.040(5) 0.063(5) -0.033(5)
C5 0.060(4) 0.084(5) 0.090(5) -0.026(4) 0.032(4) -0.018(3)
C6 0.043(3) 0.076(4) 0.057(3) -0.005(3) 0.014(3) -0.007(3)
C7 0.041(3) 0.069(4) 0.048(3) 0.001(2) -0.002(2) 0.003(2)
C8 0.055(3) 0.076(4) 0.050(3) -0.005(3) 0.002(3) -0.002(3)
O8 0.042(2) 0.075(3) 0.069(3) 0.006(2) 0.0015(19) -0.0032(19)
C9 0.049(3) 0.084(5) 0.055(3) 0.003(3) -0.003(3) -0.007(3)
C10 0.054(4) 0.082(5) 0.093(5) 0.009(4) -0.003(4) -0.011(3)
C11 0.071(5) 0.080(6) 0.119(7) 0.007(5) -0.017(5) -0.019(4)
C12 0.089(6) 0.073(6) 0.162(10) -0.020(6) -0.013(6) 0.004(4)
C13 0.074(4) 0.072(5) 0.100(6) -0.019(4) 0.008(4) -0.007(4)
C14 0.049(3) 0.088(5) 0.108(6) -0.006(4) 0.001(4) -0.002(3)
C15 0.092(7) 0.065(12) 0.073(9) -0.010(9) 0.045(8) -0.026(8)
C16 0.121(11) 0.093(14) 0.060(7) -0.021(8) 0.025(7) -0.031(8)
C17 0.14(2) 0.09(2) 0.089(15) -0.035(13) 0.038(15) -0.045(19)
C18 0.19(2) 0.14(2) 0.139(16) -0.085(16) 0.105(17) -0.063(16)
C19 0.103(16) 0.10(2) 0.123(19) -0.030(15) 0.062(14) -0.039(14)
C20 0.13(2) 0.080(16) 0.15(2) -0.050(15) 0.10(2) -0.052(15)
C15B 0.092(7) 0.066(12) 0.074(9) -0.010(9) 0.043(8) -0.025(8)
C16B 0.120(11) 0.092(14) 0.060(7) -0.022(8) 0.025(7) -0.030(8)
C17B 0.16(3) 0.12(3) 0.085(16) -0.046(16) 0.037(16) 0.003(18)
C18B 0.19(2) 0.14(2) 0.139(16) -0.085(16) 0.105(17) -0.062(16)
C19B 0.15(2) 0.075(17) 0.17(3) -0.039(18) 0.10(2) -0.012(14)
C20B 0.090(13) 0.086(16) 0.112(15) -0.034(13) 0.066(12) -0.022(11)
C21 0.042(3) 0.082(4) 0.051(3) -0.011(3) 0.002(2) 0.002(3)
C22 0.051(3) 0.077(5) 0.078(4) -0.011(3) 0.003(3) -0.002(3)
C23 0.074(5) 0.074(6) 0.133(8) -0.019(5) 0.022(5) -0.003(4)
C24 0.094(6) 0.114(8) 0.115(8) -0.057(7) 0.013(6) -0.032(6)
C25 0.088(6) 0.184(12) 0.085(7) -0.063(7) -0.012(5) -0.024(7)
C26 0.062(4) 0.119(7) 0.068(5) -0.009(4) -0.008(4) -0.004(4)
C27 0.056(3) 0.086(5) 0.042(3) -0.005(3) 0.006(3) 0.004(3)
O27 0.056(2) 0.069(3) 0.057(2) -0.0059(18) 0.0035(19) 0.0078(19)
C28 0.051(3) 0.078(4) 0.052(3) -0.005(3) 0.006(3) -0.004(3)
C29 0.060(4) 0.088(5) 0.055(4) -0.018(3) 0.012(3) -0.003(3)
C30 0.076(5) 0.119(6) 0.050(4) -0.016(4) 0.020(3) -0.012(4)
C31 0.094(5) 0.097(6) 0.054(4) -0.005(3) 0.014(4) -0.007(4)
C32 0.074(4) 0.077(5) 0.049(3) 0.003(3) 0.009(3) 0.003(3)
C33 0.078(5) 0.083(5) 0.084(5) -0.011(4) 0.007(4) 0.003(4)
P41 0.0637(14) 0.104(2) 0.0652(15) 0.000 0.0185(12) 0.000
F41 0.146(7) 0.117(6) 0.094(5) 0.000 0.031(5) 0.000
F42 0.212(10) 0.119(6) 0.071(5) 0.000 0.028(5) 0.000
F43 0.092(5) 0.130(6) 0.083(5) 0.009(4) 0.037(4) 0.006(4)
F44 0.082(4) 0.151(7) 0.091(5) 0.001(5) -0.003(4) -0.010(4)
F43B 0.097(7) 0.142(8) 0.099(7) 0.006(7) 0.036(6) 0.007(6)
F44B 0.17(2) 0.147(19) 0.062(11) -0.016(11) 0.008(12) -0.024(17)
P51 0.072(3) 0.090(4) 0.093(4) 0.000 -0.007(3) 0.000
C61 0.098(10) 0.035(6) 0.067(8) -0.002(5) 0.013(7) -0.008(6)
O61 0.259(15) 0.111(8) 0.070(6) 0.000 0.005(7) 0.000
C62 0.109(12) 0.059(8) 0.058(7) 0.001(6) 0.006(8) 0.036(7)
Na71 0.141(7) 0.118(6) 0.067(4) 0.000 -0.011(4) 0.000

loop_
_atom_type_symbol
_atom_type_description
_atom_type_scat_dispersion_real
_atom_type_scat_dispersion_imag
_atom_type_scat_source
C C 0.0181 0.0091 'International Tables Vol C Tables 4.2.6.8 and 6.1.1.4'
H H 0.0000 0.0000 'International Tables Vol C Tables 4.2.6.8 and 6.1.1.4'
F F 0.0727 0.0534 'International Tables Vol C Tables 4.2.6.8 and 6.1.1.4'
In In 0.0822 5.0449 'International Tables Vol C Tables 4.2.6.8 and 6.1.1.4'
N N 0.0311 0.0180 'International Tables Vol C Tables 4.2.6.8 and 6.1.1.4'
O O 0.0492 0.0322 'International Tables Vol C Tables 4.2.6.8 and 6.1.1.4'
P P 0.2955 0.4335 'International Tables Vol C Tables 4.2.6.8 and 6.1.1.4'
Na Na 0.1353 0.1239 'International Tables Vol C Tables 4.2.6.8 and 6.1.1.4'

loop_
_geom_angle_atom_site_label_1
_geom_angle_atom_site_label_2
_geom_angle_atom_site_label_3
_geom_angle
_geom_angle_site_symmetry_1
_geom_angle_site_symmetry_3
N2 In1 N2 144.8(3) . 2_656
N2 In1 N1 73.74(18) . .
N2 In1 N1 133.54(19) 2_656 .
N2 In1 N1 133.54(19) . 2_656
N2 In1 N1 73.74(18) 2_656 2_656
N1 In1 N1 95.1(3) . 2_656
N2 In1 N3 84.92(18) . 2_656
N2 In1 N3 69.96(17) 2_656 2_656
N1 In1 N3 100.35(18) . 2_656
N1 In1 N3 141.40(17) 2_656 2_656
N2 In1 N3 69.96(17) . .
N2 In1 N3 84.92(18) 2_656 .
N1 In1 N3 141.40(17) . .
N1 In1 N3 100.35(18) 2_656 .
N3 In1 N3 89.2(2) 2_656 .
N1 C1 C2 116.8(6) . .
N1 C1 C15 125.9(14) . .
C2 C1 C15 115.3(13) . .
N1 C1 C15B 120.1(13) . .
C2 C1 C15B 123.1(13) . .
C1 N1 C8 123.0(5) . .
C1 N1 In1 116.5(4) . .
C8 N1 In1 119.6(4) . .
N2 C2 C3 119.2(6) . .
N2 C2 C1 115.7(5) . .
C3 C2 C1 125.1(6) . .
C6 N2 C2 121.1(5) . .
C6 N2 In1 121.6(4) . .
C2 N2 In1 117.3(4) . .
C4 C3 C2 119.4(7) . .
C4 C3 H3 120.3 . .
C2 C3 H3 120.3 . .
C7 N3 C27 122.1(6) . .
C7 N3 In1 115.9(4) . .
C27 N3 In1 121.7(4) . .
C3 C4 C5 120.2(7) . .
C3 C4 H4 119.9 . .
C5 C4 H4 119.9 . .
C6 C5 C4 118.5(6) . .
C6 C5 H5 120.7 . .
C4 C5 H5 120.7 . .
N2 C6 C5 121.5(6) . .
N2 C6 C7 114.2(5) . .
C5 C6 C7 123.9(6) . .
N3 C7 C6 116.5(5) . .
N3 C7 C21 124.9(6) . .
C6 C7 C21 118.5(5) . .
C13 C8 N1 125.6(6) . .
C13 C8 C9 117.5(6) . .
N1 C8 C9 116.6(6) . .
C9 O8 C14 117.7(5) . .
O8 C9 C10 125.0(6) . .
O8 C9 C8 114.4(6) . .
C10 C9 C8 120.6(7) . .
C11 C10 C9 120.6(7) . .
C11 C10 H10 119.7 . .
C9 C10 H10 119.7 . .
C10 C11 C12 119.9(8) . .
C10 C11 H11 120.1 . .
C12 C11 H11 120.1 . .
C11 C12 C13 121.2(9) . .
C11 C12 H12 119.4 . .
C13 C12 H12 119.4 . .
C12 C13 C8 120.2(8) . .
C12 C13 H13 119.9 . .
C8 C13 H13 119.9 . .
O8 C14 H14A 109.5 . .
O8 C14 H14B 109.5 . .
H14A C14 H14B 109.5 . .
O8 C14 H14C 109.5 . .
H14A C14 H14C 109.5 . .
H14B C14 H14C 109.5 . .
C16 C15 C20 120.0 . .
C16 C15 C1 119(2) . .
C20 C15 C1 121(2) . .
C15 C16 C17 120.0 . .
C15 C16 H16 120.0 . .
C17 C16 H16 120.0 . .
C16 C17 C18 120.0 . .
C16 C17 H17 120.0 . .
C18 C17 H17 120.0 . .
C19 C18 C17 120.0 . .
C19 C18 H18 120.0 . .
C17 C18 H18 120.0 . .
C20 C19 C18 120.0 . .
C20 C19 H19 120.0 . .
C18 C19 H19 120.0 . .
C19 C20 C15 120.0 . .
C19 C20 H20 120.0 . .
C15 C20 H20 120.0 . .
C16B C15B C20B 120.0 . .
C16B C15B C1 116(2) . .
C20B C15B C1 123(2) . .
C17B C16B C15B 120.0 . .
C17B C16B H16B 120.0 . .
C15B C16B H16B 120.0 . .
C18B C17B C16B 120.0 . .
C18B C17B H17B 120.0 . .
C16B C17B H17B 120.0 . .
C17B C18B C19B 120.0 . .
C17B C18B H18B 120.0 . .
C19B C18B H18B 120.0 . .
C18B C19B C20B 120.0 . .
C18B C19B H19B 120.0 . .
C20B C19B H19B 120.0 . .
C19B C20B C15B 120.0 . .
C19B C20B H20B 120.0 . .
C15B C20B H20B 120.0 . .
C22 C21 C26 119.7(7) . .
C22 C21 C7 121.0(6) . .
C26 C21 C7 119.2(7) . .
C21 C22 C23 119.7(8) . .
C21 C22 H22 120.1 . .
C23 C22 H22 120.1 . .
C24 C23 C22 121.1(10) . .
C24 C23 H23 119.5 . .
C22 C23 H23 119.5 . .
C25 C24 C23 118.9(9) . .
C25 C24 H24 120.6 . .
C23 C24 H24 120.6 . .
C24 C25 C26 123.1(10) . .
C24 C25 H25 118.4 . .
C26 C25 H25 118.4 . .
C21 C26 C25 117.5(10) . .
C21 C26 H26 121.3 . .
C25 C26 H26 121.3 . .
C28 C27 C32 119.1(6) . .
C28 C27 N3 122.7(6) . .
C32 C27 N3 118.1(6) . .
C28 O27 C33 118.2(5) . .
O27 C28 C27 116.7(5) . .
O27 C28 C29 124.0(6) . .
C27 C28 C29 119.3(6) . .
C30 C29 C28 120.1(7) . .
C30 C29 H29 119.9 . .
C28 C29 H29 119.9 . .
C29 C30 C31 120.9(6) . .
C29 C30 H30 119.5 . .
C31 C30 H30 119.5 . .
C32 C31 C30 118.5(7) . .
C32 C31 H31 120.7 . .
C30 C31 H31 120.7 . .
C31 C32 C27 121.9(7) . .
C31 C32 H32 119.0 . .
C27 C32 H32 119.0 . .
O27 C33 H33A 109.5 . .
O27 C33 H33B 109.5 . .
H33A C33 H33B 109.5 . .
O27 C33 H33C 109.5 . .
H33A C33 H33C 109.5 . .
H33B C33 H33C 109.5 . .
F44 P41 F44 169.8(7) . 2_655
F44 P41 F41 95.1(4) . .
F44 P41 F41 95.1(4) 2_655 .
F44 P41 F42 84.9(4) . .
F44 P41 F42 84.9(4) 2_655 .
F41 P41 F42 180.0 . .
F41 P41 F43B 77.8(8) . .
F42 P41 F43B 102.2(8) . .
F44 P41 F43B 129.0(9) 2_655 2_655
F41 P41 F43B 77.8(8) . 2_655
F42 P41 F43B 102.2(8) . 2_655
F44 P41 F43 88.9(4) . .
F44 P41 F43 90.6(4) 2_655 .
F41 P41 F43 92.4(3) . .
F42 P41 F43 87.6(3) . .
F44 P41 F43 90.6(4) . 2_655
F44 P41 F43 88.9(4) 2_655 2_655
F41 P41 F43 92.4(3) . 2_655
F42 P41 F43 87.6(3) . 2_655
F43 P41 F43 175.1(6) . 2_655
F44 P41 F44B 142.8(10) . 2_655
F41 P41 F44B 80.1(8) . 2_655
F42 P41 F44B 99.9(8) . 2_655
F43 P41 F44B 127.9(10) . 2_655
F41 P41 F44B 80.1(8) . .
F42 P41 F44B 99.9(8) . .
F43B P41 F44B 89.5(13) . .
F43B P41 F44B 86.3(13) 2_655 .
F44B P41 F44B 160.2(17) 2_655 .
P41 F41 Na71 180.0 . 1_554
F56 P51 F55 176(2) . .
F56 P51 F52 78.1(17) . .
F55 P51 F52 101.1(13) . .
F56 P51 F54 94(2) . .
F55 P51 F54 82.7(16) . .
F52 P51 F54 84.2(16) . .
F56 P51 F53 84.3(19) . .
F55 P51 F53 99.2(13) . .
F52 P51 F53 91.8(11) . .
F54 P51 F53 175.9(15) . .
F56 P51 F51 90.4(15) . .
F55 P51 F51 90.1(13) . .
F52 P51 F51 167.7(14) . .
F54 P51 F51 92.4(16) . .
F53 P51 F51 91.2(12) . .
C62 C61 O61 111.0(11) . .
C62 C61 H61A 109.4 . .
O61 C61 H61A 109.4 . .
C62 C61 H61B 109.4 . .
O61 C61 H61B 109.4 . .
H61A C61 H61B 108.0 . .
C61 O61 C61 101.9(12) 6_565 .
C61 O61 Na71 128.0(7) 6_565 .
C61 O61 Na71 128.0(7) . .
C61 C62 C62 104.0(7) . 6_565
C61 C62 H62A 110.9 . .
C62 C62 H62A 110.9 6_565 .
C61 C62 H62B 110.9 . .
C62 C62 H62B 110.9 6_565 .
H62A C62 H62B 109.0 . .
F41 Na71 F41 180.0 5_666 1_556
F41 Na71 O71 94.1(7) 5_666 .
F41 Na71 O71 85.9(7) 1_556 .
F41 Na71 O61 90.000(4) 5_666 5_667
F41 Na71 O61 90.0 1_556 5_667
O71 Na71 O61 85.9(5) . 5_667
F41 Na71 O61 90.0 5_666 .
F41 Na71 O61 90.000(4) 1_556 .
O71 Na71 O61 94.1(5) . .
O61 Na71 O61 180.0 5_667 .
C71 O71 C74 103.5(18) . .
C71 O71 Na71 118.2(15) . .
C74 O71 Na71 135.0(19) . .
O71 C71 C72 105.5(19) . .
O71 C71 H71A 110.6 . .
C72 C71 H71A 110.6 . .
O71 C71 H71B 110.6 . .
C72 C71 H71B 110.6 . .
H71A C71 H71B 108.8 . .
C71 C72 C73 110(2) . .
C71 C72 H72A 109.7 . .
C73 C72 H72A 109.7 . .
C71 C72 H72B 109.7 . .
C73 C72 H72B 109.7 . .
H72A C72 H72B 108.2 . .
C74 C73 C72 92(2) . .
C74 C73 H73A 113.4 . .
C72 C73 H73A 113.4 . .
C74 C73 H73B 113.4 . .
C72 C73 H73B 113.4 . .
H73A C73 H73B 110.7 . .
O71 C74 C73 112(2) . .
O71 C74 H74A 109.3 . .
C73 C74 H74A 109.3 . .
O71 C74 H74B 109.3 . .
C73 C74 H74B 109.3 . .
H74A C74 H74B 107.9 . .

loop_
_geom_bond_atom_site_label_1
_geom_bond_atom_site_label_2
_geom_bond_distance
_geom_bond_site_symmetry_2
In1 N2 2.177(5) .
In1 N2 2.177(5) 2_656
In1 N1 2.215(5) .
In1 N1 2.215(5) 2_656
In1 N3 2.353(5) 2_656
In1 N3 2.354(5) .
C1 N1 1.329(7) .
C1 C2 1.446(9) .
C1 C15 1.509(9) .
C1 C15B 1.510(9) .
N1 C8 1.402(8) .
C2 N2 1.358(8) .
C2 C3 1.408(9) .
N2 C6 1.345(8) .
C3 C4 1.377(11) .
C3 H3 0.9500 .
N3 C7 1.291(8) .
N3 C27 1.417(7) .
C4 C5 1.390(10) .
C4 H4 0.9500 .
C5 C6 1.379(9) .
C5 H5 0.9500 .
C6 C7 1.473(8) .
C7 C21 1.508(9) .
C8 C13 1.389(10) .
C8 C9 1.419(9) .
O8 C9 1.368(8) .
O8 C14 1.448(8) .
C9 C10 1.389(10) .
C10 C11 1.345(12) .
C10 H10 0.9500 .
C11 C12 1.382(13) .
C11 H11 0.9500 .
C12 C13 1.383(12) .
C12 H12 0.9500 .
C13 H13 0.9500 .
C14 H14A 0.9800 .
C14 H14B 0.9800 .
C14 H14C 0.9800 .
C15 C16 1.3900 .
C15 C20 1.3900 .
C16 C17 1.3900 .
C16 H16 0.9500 .
C17 C18 1.3900 .
C17 H17 0.9500 .
C18 C19 1.3900 .
C18 H18 0.9500 .
C19 C20 1.3900 .
C19 H19 0.9500 .
C20 H20 0.9500 .
C15B C16B 1.3900 .
C15B C20B 1.3900 .
C16B C17B 1.3900 .
C16B H16B 0.9500 .
C17B C18B 1.3900 .
C17B H17B 0.9500 .
C18B C19B 1.3900 .
C18B H18B 0.9500 .
C19B C20B 1.3900 .
C19B H19B 0.9500 .
C20B H20B 0.9500 .
C21 C22 1.374(10) .
C21 C26 1.386(9) .
C22 C23 1.386(11) .
C22 H22 0.9500 .
C23 C24 1.361(15) .
C23 H23 0.9500 .
C24 C25 1.323(16) .
C24 H24 0.9500 .
C25 C26 1.405(14) .
C25 H25 0.9500 .
C26 H26 0.9500 .
C27 C28 1.387(9) .
C27 C32 1.408(9) .
O27 C28 1.368(8) .
O27 C33 1.409(9) .
C28 C29 1.411(8) .
C29 C30 1.373(11) .
C29 H29 0.9500 .
C30 C31 1.406(12) .
C30 H30 0.9500 .
C31 C32 1.362(9) .
C31 H31 0.9500 .
C32 H32 0.9500 .
C33 H33A 0.9800 .
C33 H33B 0.9800 .
C33 H33C 0.9800 .
P41 F44 1.564(7) .
P41 F44 1.564(7) 2_655
P41 F41 1.566(9) .
P41 F42 1.578(9) .
P41 F43B 1.59(2) .
P41 F43B 1.59(2) 2_655
P41 F43 1.590(6) .
P41 F43 1.590(6) 2_655
P41 F44B 1.67(2) 2_655
P41 F44B 1.67(2) .
F41 Na71 2.255(9) 1_554
P51 F56 1.28(4) .
P51 F56 1.28(4) 6_565
P51 F55 1.48(2) 6_565
P51 F55 1.48(2) .
P51 F52 1.49(2) .
P51 F52 1.49(2) 6_565
P51 F54 1.56(3) 6_565
P51 F54 1.56(3) .
P51 F53 1.56(2) .
P51 F53 1.56(2) 6_565
P51 F51 1.60(3) .
P51 F51 1.60(3) 6_565
F51 F56 0.62(4) 6_565
F51 F53 1.66(3) 6_565
F52 F55 0.75(3) 6_565
F52 F54 1.50(4) 6_565
F52 F56 1.75(4) .
F53 F53 0.98(4) 6_565
F54 F54 0.77(7) 6_565
F54 F56 1.75(5) 6_565
F56 F56 1.61(7) 6_565
C61 C62 1.38(2) .
C61 O61 1.426(13) .
C61 H61A 0.9900 .
C61 H61B 0.9900 .
O61 Na71 2.470(12) .
C62 C62 1.55(3) 6_565
C62 H62A 0.9900 .
C62 H62B 0.9900 .
Na71 O71 2.273(15) .
O71 C71 1.397(17) .
O71 C74 1.427(18) .
C71 C72 1.465(17) .
C71 H71A 0.9900 .
C71 H71B 0.9900 .
C72 C73 1.513(18) .
C72 H72A 0.9900 .
C72 H72B 0.9900 .
C73 C74 1.464(18) .
C73 H73A 0.9900 .
C73 H73B 0.9900 .
C74 H74A 0.9900 .
C74 H74B 0.9900 .

loop_
_geom_hbond_atom_site_label_D
_geom_hbond_atom_site_label_H
_geom_hbond_atom_site_label_A
_geom_hbond_distance_DH
_geom_hbond_distance_HA
_geom_hbond_distance_DA
_geom_hbond_angle_DHA
_geom_hbond_site_symmetry_A
_geom_hbond_publ_flag
C10 H10 F43B^b 0.95 2.21 3.14(2) 166. 8_565 yes
C61 H61A F43^a 0.99 2.51 3.316(14) 138. 5_666 yes
C61 H61A F43B^b 0.99 2.65 3.53(3) 148. 5_666 yes
C62 H62A F53^a 0.99 2.51 3.27(3) 133. . yes

loop_
_geom_torsion_atom_site_label_1
_geom_torsion_atom_site_label_2
_geom_torsion_atom_site_label_3
_geom_torsion_atom_site_label_4
_geom_torsion
_geom_torsion_site_symmetry_1
_geom_torsion_site_symmetry_4
C2 C1 N1 C8 170.2(6) . .
C15 C1 N1 C8 -26.6(18) . .
C15B C1 N1 C8 -8.6(17) . .
C2 C1 N1 In1 1.3(9) . .
C15 C1 N1 In1 164.5(15) . .
C15B C1 N1 In1 -177.5(14) . .
N1 C1 C2 N2 -2.2(10) . .
C15 C1 C2 N2 -167.3(15) . .
C15B C1 C2 N2 176.5(15) . .
N1 C1 C2 C3 176.3(9) . .
C15 C1 C2 C3 11.3(18) . .
C15B C1 C2 C3 -4.9(19) . .
C3 C2 N2 C6 5.0(12) . .
C1 C2 N2 C6 -176.3(6) . .
C3 C2 N2 In1 -176.6(7) . .
C1 C2 N2 In1 2.1(9) . .
N2 C2 C3 C4 -2.8(15) . .
C1 C2 C3 C4 178.6(9) . .
C2 C3 C4 C5 -1.3(17) . .
C3 C4 C5 C6 3.4(16) . .
C2 N2 C6 C5 -2.9(11) . .
In1 N2 C6 C5 178.7(6) . .
C2 N2 C6 C7 169.8(6) . .
In1 N2 C6 C7 -8.6(8) . .
C4 C5 C6 N2 -1.3(13) . .
C4 C5 C6 C7 -173.3(8) . .
C27 N3 C7 C6 -173.6(6) . .
In1 N3 C7 C6 12.0(7) . .
C27 N3 C7 C21 2.2(9) . .
In1 N3 C7 C21 -172.2(4) . .
N2 C6 C7 N3 -3.1(8) . .
C5 C6 C7 N3 169.4(7) . .
N2 C6 C7 C21 -179.2(5) . .
C5 C6 C7 C21 -6.7(10) . .
C1 N1 C8 C13 -36.0(10) . .
In1 N1 C8 C13 132.5(6) . .
C1 N1 C8 C9 150.8(6) . .
In1 N1 C8 C9 -40.7(7) . .
C14 O8 C9 C10 -1.2(10) . .
C14 O8 C9 C8 -178.4(6) . .
C13 C8 C9 O8 178.9(6) . .
N1 C8 C9 O8 -7.3(8) . .
C13 C8 C9 C10 1.6(10) . .
N1 C8 C9 C10 175.4(6) . .
O8 C9 C10 C11 -176.5(7) . .
C8 C9 C10 C11 0.5(12) . .
C9 C10 C11 C12 -1.4(14) . .
C10 C11 C12 C13 0.2(16) . .
C11 C12 C13 C8 2.0(16) . .
N1 C8 C13 C12 -176.0(8) . .
C9 C8 C13 C12 -2.9(12) . .
N1 C1 C15 C16 -44.5(19) . .
C2 C1 C15 C16 118.9(14) . .
N1 C1 C15 C20 129.9(16) . .
C2 C1 C15 C20 -67(2) . .
C20 C15 C16 C17 0.0 . .
C1 C15 C16 C17 174(2) . .
C15 C16 C17 C18 0.0 . .
C16 C17 C18 C19 0.0 . .
C17 C18 C19 C20 0.0 . .
C18 C19 C20 C15 0.0 . .
C16 C15 C20 C19 0.0 . .
C1 C15 C20 C19 -174(2) . .
N1 C1 C15B C16B -67.0(16) . .
C2 C1 C15B C16B 114.2(15) . .
N1 C1 C15B C20B 121.2(17) . .
C2 C1 C15B C20B -58(2) . .
C20B C15B C16B C17B 0.0 . .
C1 C15B C16B C17B -172(2) . .
C15B C16B C17B C18B 0.0 . .
C16B C17B C18B C19B 0.0 . .
C17B C18B C19B C20B 0.0 . .
C18B C19B C20B C15B 0.0 . .
C16B C15B C20B C19B 0.0 . .
C1 C15B C20B C19B 171(2) . .
N3 C7 C21 C22 126.2(7) . .
C6 C7 C21 C22 -58.0(8) . .
N3 C7 C21 C26 -53.6(9) . .
C6 C7 C21 C26 122.1(7) . .
C26 C21 C22 C23 0.7(10) . .
C7 C21 C22 C23 -179.2(6) . .
C21 C22 C23 C24 -0.4(12) . .
C22 C23 C24 C25 0.1(15) . .
C23 C24 C25 C26 0.0(17) . .
C22 C21 C26 C25 -0.6(11) . .
C7 C21 C26 C25 179.3(7) . .
C24 C25 C26 C21 0.2(15) . .
C7 N3 C27 C28 -62.5(9) . .
In1 N3 C27 C28 111.6(6) . .
C7 N3 C27 C32 119.7(7) . .
In1 N3 C27 C32 -66.2(7) . .
C33 O27 C28 C27 155.3(6) . .
C33 O27 C28 C29 -24.2(9) . .
C32 C27 C28 O27 177.7(6) . .
N3 C27 C28 O27 0.0(9) . .
C32 C27 C28 C29 -2.7(9) . .
N3 C27 C28 C29 179.5(6) . .
O27 C28 C29 C30 -179.4(6) . .
C27 C28 C29 C30 1.2(10) . .
C28 C29 C30 C31 0.2(11) . .
C29 C30 C31 C32 0.1(12) . .
C30 C31 C32 C27 -1.8(12) . .
C28 C27 C32 C31 3.1(11) . .
N3 C27 C32 C31 -179.0(7) . .
F56 P51 F51 F56 55(5) . 6_565
F55 P51 F51 F56 -175(5) 6_565 6_565
F55 P51 F51 F56 -122(6) . 6_565
F52 P51 F51 F56 35(9) . 6_565
F52 P51 F51 F56 -96(6) 6_565 6_565
F54 P51 F51 F56 -20(6) 6_565 6_565
F54 P51 F51 F56 -39(6) . 6_565
F53 P51 F51 F56 139(6) . 6_565
F53 P51 F51 F56 164(6) 6_565 6_565
F51 P51 F51 F56 76(6) 6_565 6_565
F56 P51 F51 F53 -109(2) . 6_565
F56 P51 F51 F53 -164(6) 6_565 6_565
F55 P51 F51 F53 20(4) 6_565 6_565
F55 P51 F51 F53 74.4(14) . 6_565
F52 P51 F51 F53 -129(6) . 6_565
F52 P51 F51 F53 99.8(14) 6_565 6_565
F54 P51 F51 F53 176.2(16) 6_565 6_565
F54 P51 F51 F53 157.1(15) . 6_565
F53 P51 F51 F53 -24.8(11) . 6_565
F51 P51 F51 F53 -88.4(14) 6_565 6_565
F56 P51 F52 F55 141(3) . 6_565
F56 P51 F52 F55 -176(4) 6_565 6_565
F55 P51 F52 F55 -43(3) . 6_565
F52 P51 F52 F55 -71(3) 6_565 6_565
F54 P51 F52 F55 -139(3) 6_565 6_565
F54 P51 F52 F55 -124(3) . 6_565
F53 P51 F52 F55 57(3) . 6_565
F53 P51 F52 F55 38(3) 6_565 6_565
F51 P51 F52 F55 161(5) . 6_565
F51 P51 F52 F55 119(3) 6_565 6_565
F56 P51 F52 F54 -80(2) . 6_565
F56 P51 F52 F54 -37(4) 6_565 6_565
F55 P51 F52 F54 139(3) 6_565 6_565
F55 P51 F52 F54 96.0(19) . 6_565
F52 P51 F52 F54 68(2) 6_565 6_565
F54 P51 F52 F54 14.7(15) . 6_565
F53 P51 F52 F54 -164.2(17) . 6_565
F53 P51 F52 F54 176.6(17) 6_565 6_565
F51 P51 F52 F54 -60(6) . 6_565
F51 P51 F52 F54 -102.2(18) 6_565 6_565
F56 P51 F52 F56 44(3) 6_565 .
F55 P51 F52 F56 -141(3) 6_565 .
F55 P51 F52 F56 176(2) . .
F52 P51 F52 F56 148(2) 6_565 .
F54 P51 F52 F56 80(2) 6_565 .
F54 P51 F52 F56 95(2) . .
F53 P51 F52 F56 -83.8(19) . .
F53 P51 F52 F56 -103(2) 6_565 .
F51 P51 F52 F56 21(6) . .
F51 P51 F52 F56 -21.8(19) 6_565 .
F56 P51 F53 F53 129.4(16) . 6_565
F56 P51 F53 F53 53.6(16) 6_565 6_565
F55 P51 F53 F53 -127.6(10) 6_565 6_565
F55 P51 F53 F53 -51.1(9) . 6_565
F52 P51 F53 F53 -152.7(10) . 6_565
F52 P51 F53 F53 -33.4(11) 6_565 6_565
F54 P51 F53 F53 -178(3) 6_565 6_565
F51 P51 F53 F53 39.2(9) . 6_565
F51 P51 F53 F53 135.2(10) 6_565 6_565
F56 P51 F53 F51 -6(2) . 6_565
F56 P51 F53 F51 -81.6(17) 6_565 6_565
F55 P51 F53 F51 97.2(14) 6_565 6_565
F55 P51 F53 F51 173.7(14) . 6_565
F52 P51 F53 F51 72.1(13) . 6_565
F52 P51 F53 F51 -168.6(15) 6_565 6_565
F54 P51 F53 F51 46(3) 6_565 6_565
F53 P51 F53 F51 -135.2(10) 6_565 6_565
F51 P51 F53 F51 -96.0(19) . 6_565
F56 P51 F54 F54 50.5(15) . 6_565
F56 P51 F54 F54 127.4(16) 6_565 6_565
F55 P51 F54 F54 -51.5(10) 6_565 6_565
F55 P51 F54 F54 -129.1(10) . 6_565
F52 P51 F54 F54 -27.1(9) . 6_565
F52 P51 F54 F54 -148.2(11) 6_565 6_565
F53 P51 F54 F54 -178(3) 6_565 6_565
F51 P51 F54 F54 141.1(10) . 6_565
F51 P51 F54 F54 43.4(11) 6_565 6_565
F56 P51 F54 F52 -161(2) . 6_565
F56 P51 F54 F52 -84(2) 6_565 6_565
F55 P51 F54 F52 96.6(17) 6_565 6_565
F55 P51 F54 F52 19.0(14) . 6_565
F52 P51 F54 F52 121(2) . 6_565
F54 P51 F54 F52 148.2(11) 6_565 6_565
F53 P51 F54 F52 -30(3) 6_565 6_565
F51 P51 F54 F52 -70.8(15) . 6_565
F51 P51 F54 F52 -168.4(14) 6_565 6_565
F56 P51 F54 F56 -77(3) . 6_565
F55 P51 F54 F56 -178.9(19) 6_565 6_565
F55 P51 F54 F56 103.5(19) . 6_565
F52 P51 F54 F56 -154.5(19) . 6_565
F52 P51 F54 F56 84(2) 6_565 6_565
F54 P51 F54 F56 -127.4(16) 6_565 6_565
F53 P51 F54 F56 54(3) 6_565 6_565
F51 P51 F54 F56 14(2) . 6_565
F51 P51 F54 F56 -83.9(18) 6_565 6_565
F56 P51 F55 F52 39(3) 6_565 6_565
F55 P51 F55 F52 -137(2) 6_565 6_565
F52 P51 F55 F52 -117(3) . 6_565
F54 P51 F55 F52 -57(3) 6_565 6_565
F54 P51 F55 F52 -35(3) . 6_565
F53 P51 F55 F52 149(3) . 6_565
F53 P51 F55 F52 120(3) 6_565 6_565
F51 P51 F55 F52 58(3) . 6_565
F51 P51 F55 F52 167(3) 6_565 6_565
F56 P51 F56 F51 123(5) 6_565 6_565
F55 P51 F56 F51 -60(6) 6_565 6_565
F52 P51 F56 F51 -79(5) . 6_565
F52 P51 F56 F51 167(4) 6_565 6_565
F54 P51 F56 F51 -140(6) 6_565 6_565
F54 P51 F56 F51 -162(5) . 6_565
F53 P51 F56 F51 14(5) . 6_565
F53 P51 F56 F51 43(6) 6_565 6_565
F51 P51 F56 F51 106(6) . 6_565
F55 P51 F56 F56 176(2) 6_565 6_565
F52 P51 F56 F56 157.9(14) . 6_565
F52 P51 F56 F56 44(2) 6_565 6_565
F54 P51 F56 F56 97.0(19) 6_565 6_565
F54 P51 F56 F56 74.7(18) . 6_565
F53 P51 F56 F56 -109.0(16) . 6_565
F53 P51 F56 F56 -80.2(16) 6_565 6_565
F51 P51 F56 F56 -17.8(17) . 6_565
F51 P51 F56 F56 -123(5) 6_565 6_565
F56 P51 F56 F52 -157.9(14) 6_565 .
F55 P51 F56 F52 18.4(15) 6_565 .
F52 P51 F56 F52 -114(3) 6_565 .
F54 P51 F56 F52 -60.9(15) 6_565 .
F54 P51 F56 F52 -83.3(16) . .
F53 P51 F56 F52 93.1(12) . .
F53 P51 F56 F52 121.9(13) 6_565 .
F51 P51 F56 F52 -175.7(13) . .
F51 P51 F56 F52 79(5) 6_565 .
F56 P51 F56 F54 -97.0(19) 6_565 6_565
F55 P51 F56 F54 79.4(17) 6_565 6_565
F52 P51 F56 F54 61.0(15) . 6_565
F52 P51 F56 F54 -53(3) 6_565 6_565
F54 P51 F56 F54 -22(2) . 6_565
F53 P51 F56 F54 154.0(16) . 6_565
F53 P51 F56 F54 -177.2(15) 6_565 6_565
F51 P51 F56 F54 -114.8(16) . 6_565
F51 P51 F56 F54 140(6) 6_565 6_565
F55 F52 F56 F51 72(6) 6_565 6_565
P51 F52 F56 F51 113(6) . 6_565
F54 F52 F56 F51 -172(6) 6_565 6_565
F55 F52 F56 P51 -41(3) 6_565 .
F54 F52 F56 P51 76(2) 6_565 .
F55 F52 F56 F56 -58(3) 6_565 6_565
P51 F52 F56 F56 -17.5(12) . 6_565
F54 F52 F56 F56 58.1(17) 6_565 6_565
F55 F52 F56 F54 -117(4) 6_565 6_565
P51 F52 F56 F54 -76(2) . 6_565
C62 C61 O61 C61 27(2) . 6_565
C62 C61 O61 Na71 -167.9(11) . .
O61 C61 C62 C62 -17.4(13) . 6_565
C74 O71 C71 C72 8(3) . .
Na71 O71 C71 C72 170.9(17) . .
O71 C71 C72 C73 18(3) . .
C71 C72 C73 C74 -35(3) . .
C71 O71 C74 C73 -35(3) . .
Na71 O71 C74 C73 167.3(17) . .
C72 C73 C74 O71 42(3) . .
